data_4110277
loop_
_publ_author_name
'Loren B. Andreas'
'Anil K. Mehta'
'Manish A. Mehta'

_publ_section_title
;
 Determination of Global Structure from Distance and Orientation
 Constraints in Biological Solids Using Solid-State NMR Spectroscopy
;
_journal_name_full 'Journal of the American Chemical Society'
_journal_page_first 15233
_journal_page_last 15239
_journal_paper_doi 10.1021/ja074789q
_journal_volume 129
_journal_year 2007
_chemical_absolute_configuration ad
_chemical_formula_moiety 'C6 H10 N3 O2, H2 O, Cl'
_chemical_formula_sum 'C6 H12 Cl N3 O3'
_chemical_formula_weight 209.64
_chemical_name_systematic
;

 ?

;
_space_group_IT_number 19
_symmetry_cell_setting orthorhombic
_symmetry_space_group_name_Hall 'P 2ac 2ab'
_symmetry_space_group_name_H-M 'P 21 21 21'
_atom_sites_solution_hydrogens geom
_atom_sites_solution_primary direct
_atom_sites_solution_secondary difmap
_audit_creation_method SHELXL-97
_cell_angle_alpha 90.00
_cell_angle_beta 90.00
_cell_angle_gamma 90.00
_cell_formula_units_Z 4
_cell_length_a 6.8531(4)
_cell_length_b 8.8684(5)
_cell_length_c 15.2047(8)
_cell_measurement_reflns_used 5124
_cell_measurement_temperature 100(2)
_cell_measurement_theta_max 30.53
_cell_measurement_theta_min 2.66
_cell_volume 924.08(9)
_computing_cell_refinement 'SAINT+ 6.45 (Bruker, 2003)'
_computing_data_collection 'SMART 5.630 (Bruker, 1997-2002)'
_computing_data_reduction 'SAINT+ 6.45'
_computing_molecular_graphics 'SHELXTL 6.14'
_computing_publication_material 'SHELXTL 6.14'
_computing_structure_refinement 'SHELXTL 6.14'
_computing_structure_solution 'SHELXTL 6.14 (Bruker, 2000-2003)'
_diffrn_ambient_temperature 100(2)
_diffrn_measured_fraction_theta_full 1.000
_diffrn_measured_fraction_theta_max 1.000
_diffrn_measurement_device_type 'CCD area detector'
_diffrn_measurement_method 'phi and omega scans'
_diffrn_radiation_monochromator graphite
_diffrn_radiation_source 'fine-focus sealed tube'
_diffrn_radiation_type MoK\a
_diffrn_radiation_wavelength 0.71073
_diffrn_reflns_av_R_equivalents 0.0201
_diffrn_reflns_av_sigmaI/netI 0.0181
_diffrn_reflns_limit_h_max 9
_diffrn_reflns_limit_h_min -9
_diffrn_reflns_limit_k_max 11
_diffrn_reflns_limit_k_min -11
_diffrn_reflns_limit_l_max 19
_diffrn_reflns_limit_l_min -20
_diffrn_reflns_number 9499
_diffrn_reflns_theta_full 28.28
_diffrn_reflns_theta_max 28.28
_diffrn_reflns_theta_min 2.66
_exptl_absorpt_coefficient_mu 0.394
_exptl_absorpt_correction_T_max 0.950
_exptl_absorpt_correction_T_min 0.896
_exptl_absorpt_correction_type multi-scan
_exptl_absorpt_process_details 'SADABS in SAINT+ (Bruker, 2003)'
_exptl_crystal_colour colourless
_exptl_crystal_density_diffrn 1.507
_exptl_crystal_description block
_exptl_crystal_F_000 440
_exptl_crystal_size_max 0.60
_exptl_crystal_size_mid 0.43
_exptl_crystal_size_min 0.13
_refine_diff_density_max 0.326
_refine_diff_density_min -0.181
_refine_diff_density_rms 0.050
_refine_ls_abs_structure_details 'Flack H D (1983), Acta Cryst. A39, 876-881, 940 Friedel pairs'
_refine_ls_abs_structure_Flack 0.02(4)
_refine_ls_extinction_method none
_refine_ls_goodness_of_fit_ref 1.105
_refine_ls_hydrogen_treatment refall
_refine_ls_matrix_type full
_refine_ls_number_parameters 166
_refine_ls_number_reflns 2280
_refine_ls_number_restraints 0
_refine_ls_restrained_S_all 1.105
_refine_ls_R_factor_all 0.0229
_refine_ls_R_factor_gt 0.0228
_refine_ls_shift/su_max 0.001
_refine_ls_shift/su_mean 0.000
_refine_ls_structure_factor_coef Fsqd
_refine_ls_weighting_details 'calc w=1/[\s^2^(Fo^2^)+(0.0356P)^2^+0.1953P] where P=(Fo^2^+2Fc^2^)/3'
_refine_ls_weighting_scheme calc
_refine_ls_wR_factor_gt 0.0601
_refine_ls_wR_factor_ref 0.0602
_reflns_number_gt 2266
_reflns_number_total 2280
_reflns_threshold_expression I>2\s(I)
_cod_data_source_file ja074789qsi20070713_094222.cif
_cod_data_source_block x
_cod_database_code 4110277

loop_
_symmetry_equiv_pos_as_xyz
'x, y, z'
'-x+1/2, -y, z+1/2'
'-x, y+1/2, -z+1/2'
'x+1/2, -y+1/2, -z'

loop_
_atom_site_label
_atom_site_type_symbol
_atom_site_fract_x
_atom_site_fract_y
_atom_site_fract_z
_atom_site_U_iso_or_equiv
_atom_site_adp_type
_atom_site_occupancy
_atom_site_symmetry_multiplicity
_atom_site_calc_flag
C1 C -0.26139(17) 0.55746(12) 0.88522(8) 0.0117(2) Uani 1 1 d
C2 C -0.07912(18) 0.63576(13) 0.84790(7) 0.0110(2) Uani 1 1 d
H2A H -0.120(3) 0.7131(19) 0.8069(10) 0.016(4) Uiso 1 1 d
C3 C 0.05583(16) 0.52780(14) 0.79787(7) 0.0120(2) Uani 1 1 d
H3A H -0.009(3) 0.499(2) 0.7475(12) 0.020(4) Uiso 1 1 d
H3B H 0.177(3) 0.578(2) 0.7812(11) 0.018(4) Uiso 1 1 d
C4 C 0.11291(17) 0.38922(13) 0.84828(8) 0.0119(2) Uani 1 1 d
C5 C 0.00289(19) 0.27505(13) 0.88234(8) 0.0133(2) Uani 1 1 d
H5 H -0.134(2) 0.2639(17) 0.8802(10) 0.010(3) Uiso 1 1 d
C6 C 0.31211(19) 0.22373(14) 0.90994(8) 0.0151(2) Uani 1 1 d
H6 H 0.429(3) 0.174(2) 0.9271(11) 0.016(4) Uiso 1 1 d
Cl1 Cl 0.28533(4) 0.47949(3) 0.573088(18) 0.01390(8) Uani 1 1 d
N1 N 0.02739(15) 0.71488(11) 0.91910(7) 0.01234(19) Uani 1 1 d
H1A H -0.053(3) 0.784(2) 0.9419(11) 0.024(5) Uiso 1 1 d
H1B H 0.121(3) 0.761(2) 0.8968(12) 0.028(5) Uiso 1 1 d
H1C H 0.069(3) 0.652(2) 0.9636(14) 0.033(5) Uiso 1 1 d
N2 N 0.30550(16) 0.35382(11) 0.86614(7) 0.0133(2) Uani 1 1 d
H2 H 0.405(3) 0.405(2) 0.8548(13) 0.030(5) Uiso 1 1 d
N3 N 0.13075(16) 0.17438(11) 0.92074(8) 0.0151(2) Uani 1 1 d
H3 H 0.105(3) 0.094(3) 0.9496(14) 0.040(6) Uiso 1 1 d
O1 O -0.29535(14) 0.56787(9) 0.96512(6) 0.01493(17) Uani 1 1 d
O2 O -0.36054(13) 0.48597(11) 0.82855(6) 0.01733(18) Uani 1 1 d
O3 O 0.66194(15) 0.34681(13) 0.66775(7) 0.0233(2) Uani 1 1 d
H3C H 0.658(3) 0.383(2) 0.7159(14) 0.032(5) Uiso 1 1 d
H3D H 0.565(3) 0.378(2) 0.6415(14) 0.032(5) Uiso 1 1 d

loop_
_atom_site_aniso_label
_atom_site_aniso_U_11
_atom_site_aniso_U_22
_atom_site_aniso_U_33
_atom_site_aniso_U_23
_atom_site_aniso_U_13
_atom_site_aniso_U_12
C1 0.0103(5) 0.0084(5) 0.0164(5) 0.0003(4) 0.0008(4) 0.0018(4)
C2 0.0114(5) 0.0095(5) 0.0121(5) 0.0003(4) -0.0002(4) -0.0009(4)
C3 0.0122(5) 0.0104(5) 0.0134(5) 0.0003(4) 0.0016(4) 0.0002(4)
C4 0.0115(5) 0.0108(5) 0.0135(5) -0.0018(4) 0.0006(4) 0.0010(4)
C5 0.0148(5) 0.0104(5) 0.0147(5) -0.0006(4) 0.0006(5) 0.0002(5)
C6 0.0158(6) 0.0130(5) 0.0166(5) -0.0012(4) -0.0019(4) 0.0030(5)
Cl1 0.01248(13) 0.01107(12) 0.01815(13) -0.00178(9) 0.00059(10) 0.00014(10)
N1 0.0122(5) 0.0103(4) 0.0146(5) -0.0001(4) 0.0008(4) -0.0017(4)
N2 0.0118(5) 0.0120(4) 0.0162(4) -0.0016(4) 0.0007(4) 0.0004(4)
N3 0.0194(5) 0.0095(4) 0.0163(5) 0.0006(4) 0.0010(4) 0.0007(4)
O1 0.0168(4) 0.0128(4) 0.0152(4) 0.0003(3) 0.0026(3) -0.0017(4)
O2 0.0134(4) 0.0201(4) 0.0185(4) -0.0043(4) 0.0004(3) -0.0035(4)
O3 0.0205(5) 0.0314(5) 0.0180(5) -0.0065(4) -0.0021(4) 0.0113(4)

loop_
_atom_type_symbol
_atom_type_description
_atom_type_scat_dispersion_real
_atom_type_scat_dispersion_imag
_atom_type_scat_source
C C 0.0033 0.0016 'International Tables Vol C Tables 4.2.6.8 and 6.1.1.4'
H H 0.0000 0.0000 'International Tables Vol C Tables 4.2.6.8 and 6.1.1.4'
N N 0.0061 0.0033 'International Tables Vol C Tables 4.2.6.8 and 6.1.1.4'
O O 0.0106 0.0060 'International Tables Vol C Tables 4.2.6.8 and 6.1.1.4'
Cl Cl 0.1484 0.1585 'International Tables Vol C Tables 4.2.6.8 and 6.1.1.4'

loop_
_geom_angle_atom_site_label_1
_geom_angle_atom_site_label_2
_geom_angle_atom_site_label_3
_geom_angle
O1 C1 O2 127.05(12)
O1 C1 C2 118.70(11)
O2 C1 C2 114.24(10)
N1 C2 C3 111.16(10)
N1 C2 C1 110.14(9)
C3 C2 C1 113.02(9)
N1 C2 H2A 106.1(10)
C3 C2 H2A 107.3(10)
C1 C2 H2A 108.9(10)
C4 C3 C2 114.54(9)
C4 C3 H3A 108.6(11)
C2 C3 H3A 107.2(11)
C4 C3 H3B 106.5(11)
C2 C3 H3B 111.0(10)
H3A C3 H3B 108.8(15)
C5 C4 N2 106.52(10)
C5 C4 C3 131.12(11)
N2 C4 C3 122.33(10)
C4 C5 N3 106.84(11)
C4 C5 H5 127.9(10)
N3 C5 H5 125.3(10)
N3 C6 N2 108.37(11)
N3 C6 H6 127.0(10)
N2 C6 H6 124.6(10)
C2 N1 H1A 107.7(12)
C2 N1 H1B 108.5(12)
H1A N1 H1B 107.1(18)
C2 N1 H1C 113.6(12)
H1A N1 H1C 108.5(16)
H1B N1 H1C 111.1(18)
C6 N2 C4 109.08(10)
C6 N2 H2 123.1(14)
C4 N2 H2 127.7(14)
C6 N3 C5 109.19(10)
C6 N3 H3 122.2(15)
C5 N3 H3 128.5(16)
H3C O3 H3D 106(2)

loop_
_geom_bond_atom_site_label_1
_geom_bond_atom_site_label_2
_geom_bond_distance
C1 O1 1.2404(15)
C1 O2 1.2673(15)
C1 C2 1.5377(16)
C2 N1 1.4823(15)
C2 C3 1.5332(16)
C2 H2A 0.968(17)
C3 C4 1.5003(16)
C3 H3A 0.923(19)
C3 H3B 0.974(18)
C4 C5 1.3645(17)
C4 N2 1.3836(15)
C5 N3 1.3805(16)
C5 H5 0.943(16)
C6 N3 1.3279(18)
C6 N2 1.3329(15)
C6 H6 0.951(17)
N1 H1A 0.89(2)
N1 H1B 0.84(2)
N1 H1C 0.92(2)
N2 H2 0.84(2)
N3 H3 0.85(2)
O3 H3C 0.80(2)
O3 H3D 0.82(2)

loop_
_geom_hbond_atom_site_label_D
_geom_hbond_atom_site_label_H
_geom_hbond_atom_site_label_A
_geom_hbond_distance_DH
_geom_hbond_distance_HA
_geom_hbond_distance_DA
_geom_hbond_angle_DHA
_geom_hbond_site_symmetry_A
O3 H3D Cl1 0.82(2) 2.36(2) 3.1808(11) 176(2) .
O3 H3C O2 0.80(2) 1.94(2) 2.7431(14) 175(2) 1_655
N3 H3 Cl1 0.85(2) 2.88(2) 3.3357(11) 115.2(17) 3_546
N3 H3 O1 0.85(2) 2.05(2) 2.8078(14) 147(2) 4_557
N2 H2 O2 0.84(2) 1.81(2) 2.6340(14) 170(2) 1_655
N1 H1C Cl1 0.92(2) 2.26(2) 3.1781(11) 170.7(18) 2_565
N1 H1B O3 0.84(2) 1.93(2) 2.7651(14) 171.7(18) 3_656
N1 H1A Cl1 0.89(2) 2.37(2) 3.1802(11) 151.6(15) 3_556
